data_2000547
loop_
_publ_author_name
'Dupont, L.'
'Dideberg, O.'
'Li\'egeois, J. F.'
'Delarge, J.'

_publ_section_title
;Structure du
 8-chloro-11-(4-m\'ethylpip\'erazin-1-yl)dibenzo[<i>b</i>,<i>f</i>]-1,4-thiaz\'epine
;
_journal_issue 10
_journal_name_full 'Acta Crystallographica Section C'
_journal_page_first 1851
_journal_page_last 1853
_journal_paper_doi 10.1107/S0108270192001021
_journal_volume 48
_journal_year 1992
_chemical_formula_sum 'C18 H18 Cl N3 S'
_chemical_formula_weight 343.9
_space_group_IT_number 14
_space_group_name_Hall '-P 2yn'
_space_group_name_H-M_alt 'P 1 21/n 1'
_symmetry_cell_setting monoclinic
_symmetry_space_group_name_H-M 'P 1 21/n 1'
_cell_angle_alpha 90
_cell_angle_beta 100.770(10)
_cell_angle_gamma 90
_cell_formula_units_Z 4
_cell_length_a 9.521(3)
_cell_length_b 13.007(4)
_cell_length_c 14.116(6)
_cell_volume 1717.3(11)
_diffrn_radiation_type Cu
_diffrn_radiation_wavelength 1.5418
_exptl_absorpt_coefficient_mu 2.982
_exptl_crystal_density_diffrn 1.33
_exptl_crystal_F_000 720
_cod_data_source_file pa0271.cif
_cod_data_source_block pa0271a
_cod_original_cell_volume 1717.40(10)
_cod_original_sg_symbol_H-M 'P 21/n'
_cod_original_formula_sum 'C18 H18 Cl1 N3 S1'
_cod_database_code 2000547

loop_
_space_group_symop_id
_space_group_symop_operation_xyz
1 x,y,z
2 -x+1/2,y+1/2,-z+1/2
3 -x,-y,-z
4 x+1/2,-y+1/2,z+1/2

loop_
_atom_site_label
_atom_site_fract_x
_atom_site_fract_y
_atom_site_fract_z
C1 .2733(3) .5263(2) .6902(2)
C2 .3191(3) .6115(2) .7451(2)
C3 .2980(3) .7082(2) .7056(2)
C4 .2314(3) .7207(2) .6097(2)
S5 .19890(10) .84540(10) .55920(10)
C6 .0090(3) .8377(2) .5394(2)
C7 -.0659(3) .9082(2) .5846(2)
C8 -.2128(3) .9063(2) .5716(2)
C9 -.2843(3) .8308(2) .5131(2)
C10 -.2134(3) .7607(2) .4660(2)
C11 -.0641(3) .7620(2) .4781(2)
N12 -.0013(2) .6958(2) .42030(10)
C13 .1143(3) .6445(2) .4505(2)
C14 .1883(3) .6349(2) .5530(2)
C15 .2076(3) .5370(2) .5942(2)
N16 .1650(2) .5812(2) .38670(10)
C17 .0836(3) .5659(2) .2890(2)
C18 .1022(3) .4558(2) .2592(2)
N19 .2521(3) .4304(2) .2651(2)
C20 .3299(3) .4449(2) .3632(2)
C21 .3157(3) .5551(2) .3952(2)
C22 .2691(4) .3248(3) .2327(3)
Cl1 -.46960(10) .82390(10) .49890(10)
H1 .2887 .4506 .7219
H2 .3719 .6025 .8193
H3 .3333 .7749 .7492
H7 -.0074 .9659 .6310
H8 -.2705 .9620 .6063
H10 -.2739 .7039 .4194
H15 .1716 .4699 .5513
H171 -.0282 .5811 .2881
H172 .1222 .6172 .2395
H181 .0460 .4447 .1860
H182 .0580 .4052 .3068
H201 .2865 .3941 .4109
H202 .4415 .4273 .3662
H211 .3641 .6057 .3498
H212 .3693 .5638 .4692
H221 .2124 .3227 .1589
H222 .2244 .2682 .2746
H223 .3807 .3080 .2349

loop_
_geom_angle_atom_site_label_1
_geom_angle_atom_site_label_2
_geom_angle_atom_site_label_3
_geom_angle
C15 C1 C2 120.4(3)
C3 C2 C1 120.1(2)
C4 C3 C2 120.4(2)
S5 C4 C3 120.7(2)
C14 C4 C3 119.8(2)
C14 C4 S5 119.5(2)
C6 S5 C4 96.20(10)
C7 C6 S5 119.0(2)
C11 C6 S5 120.5(2)
C11 C6 C7 120.5(2)
C8 C7 C6 121.6(3)
C9 C8 C7 118.0(2)
C10 C9 C8 121.9(3)
Cl1 C9 C8 118.9(2)
Cl1 C9 C10 119.2(2)
C11 C10 C9 120.7(2)
C10 C11 C6 117.3(2)
N12 C11 C6 125.1(2)
N12 C11 C10 117.2(2)
C13 N12 C11 124.0(2)
C14 C13 N12 125.6(2)
N16 C13 N12 118.5(2)
N16 C13 C14 115.2(2)
C13 C14 C4 121.7(2)
C15 C14 C4 119.4(2)
C15 C14 C13 118.8(2)
C14 C15 C1 119.8(2)
C17 N16 C13 120.7(2)
C21 N16 C13 123.2(2)
C21 N16 C17 112.6(2)
C18 C17 N16 108.8(2)
N19 C18 C17 111.3(2)
C20 N19 C18 110.2(2)
C22 N19 C18 111.1(2)
C22 N19 C20 110.7(2)
C21 C20 N19 110.4(2)
C20 C21 N16 109.7(2)

loop_
_geom_bond_atom_site_label_1
_geom_bond_atom_site_label_2
_geom_bond_distance
C2 C1 1.375(4)
C15 C1 1.390(4)
C3 C2 1.376(4)
C4 C3 1.393(4)
S5 C4 1.774(3)
C14 C4 1.390(3)
C6 S5 1.780(3)
C7 C6 1.388(4)
C11 C6 1.406(4)
C8 C7 1.376(4)
C9 C8 1.379(4)
C10 C9 1.378(4)
Cl1 C9 1.740(3)
C11 C10 1.400(3)
N12 C11 1.396(3)
C13 N12 1.290(3)
C14 C13 1.492(3)
N16 C13 1.372(3)
C15 C14 1.397(4)
C17 N16 1.464(3)
C21 N16 1.458(3)
C18 C17 1.512(4)
N19 C18 1.452(4)
C20 N19 1.455(3)
C22 N19 1.466(4)
C21 C20 1.515(4)
